data_1518666
loop_
_publ_author_name
'Chitnis, Saurabh S.'
'Robertson, Alasdair P. M.'
'Burford, Neil'
'Weigand, Jan J.'
'Fischer, Roland'

_publ_section_title
;
 Synthesis and reactivity of cyclo-tetra(stibinophosphonium) tetracations:
 redox and coordination chemistry of phosphine--antimony complexes
;
_journal_issue 4
_journal_name_full 'Chem. Sci.'
_journal_page_first 2559
_journal_paper_doi 10.1039/C4SC03939D
_journal_volume 6
_journal_year 2015
_chemical_formula_moiety 'C6 H16 F P2 Sb, 2(C F3 O3 S)'
_chemical_formula_sum 'C8 H16 F7 O6 P2 S2 Sb'
_chemical_formula_weight 589.02
_chemical_name_systematic '[(dmpe)SbF][OTf]2'
_chemical_properties_physical 'Air-sensitive, Moisture-sensitive, Hygroscopic'
_space_group_crystal_system monoclinic
_space_group_IT_number 14
_space_group_name_Hall '-P 2yn'
_space_group_name_H-M_alt 'P 1 21/n 1'
_symmetry_space_group_name_Hall '-P 2yn'
_symmetry_space_group_name_H-M 'P 1 21/n 1'
_atom_sites_solution_hydrogens difmap
_atom_sites_solution_primary direct
_audit_creation_date 2014-12-15
_audit_creation_method
;
Olex2 1.2
(compiled 2014.11.28 svn.r3106 for OlexSys, GUI svn.r4959)
;
_audit_update_record
;
2014-12-18 deposited with the CCDC.
2015-02-03 downloaded from the CCDC.
;
_cell_angle_alpha 90
_cell_angle_beta 97.2600(10)
_cell_angle_gamma 90
_cell_formula_units_Z 4
_cell_length_a 14.5029(6)
_cell_length_b 8.9034(4)
_cell_length_c 14.9927(6)
_cell_measurement_reflns_used 9929
_cell_measurement_temperature 173(2)
_cell_measurement_theta_max 27.12
_cell_measurement_theta_min 2.667
_cell_volume 1920.41(14)
_computing_cell_refinement 'SAINT v7.68A (Bruker, 2009)'
_computing_data_reduction 'SAINT v7.68A (Bruker, 2009)'
_computing_molecular_graphics 'Olex2 (Dolomanov et al., 2009)'
_computing_publication_material 'Olex2 (Dolomanov et al., 2009)'
_computing_structure_refinement 'ShelXL (Sheldrick, 2008)'
_computing_structure_solution 'ShelXT (Sheldrick, 2008)'
_diffrn_ambient_temperature 173.15
_diffrn_detector 'Bruker APEX2 area detector'
_diffrn_detector_area_resol_mean 7.9
_diffrn_detector_type 'CCD area detector'
_diffrn_measured_fraction_theta_full 1.000
_diffrn_measured_fraction_theta_max 0.987
_diffrn_measurement_device 'three-circle diffractometer'
_diffrn_measurement_device_type 'Bruker APEX-II CCD'
_diffrn_measurement_method '\w scans'
_diffrn_radiation_monochromator 'mirror optics'
_diffrn_radiation_probe x-ray
_diffrn_radiation_type MoK\a
_diffrn_radiation_wavelength 0.71073
_diffrn_reflns_av_R_equivalents 0.0397
_diffrn_reflns_av_unetI/netI 0.0205
_diffrn_reflns_Laue_measured_fraction_full 1.000
_diffrn_reflns_Laue_measured_fraction_max 0.987
_diffrn_reflns_limit_h_max 18
_diffrn_reflns_limit_h_min -18
_diffrn_reflns_limit_k_max 11
_diffrn_reflns_limit_k_min -11
_diffrn_reflns_limit_l_max 19
_diffrn_reflns_limit_l_min -19
_diffrn_reflns_number 52517
_diffrn_reflns_point_group_measured_fraction_full 1.000
_diffrn_reflns_point_group_measured_fraction_max 0.987
_diffrn_reflns_theta_full 26.000
_diffrn_reflns_theta_max 27.304
_diffrn_reflns_theta_min 1.841
_diffrn_source 'microfocus sealed X-ray tube'
_diffrn_source_type 'Incoatec I\ms'
_diffrn_standards_number 0
_exptl_absorpt_coefficient_mu 1.908
_exptl_absorpt_correction_T_max 0.8311
_exptl_absorpt_correction_T_min 0.6937
_exptl_absorpt_correction_type multi-scan
_exptl_absorpt_process_details 'TWINABS (Sheldrick, 2008)'
_exptl_crystal_colour colourless
_exptl_crystal_colour_primary colourless
_exptl_crystal_density_diffrn 2.037
_exptl_crystal_description fragment
_exptl_crystal_F_000 1152
_exptl_crystal_size_max 0.21
_exptl_crystal_size_mid 0.15
_exptl_crystal_size_min 0.131
_refine_diff_density_max 0.387
_refine_diff_density_min -0.328
_refine_diff_density_rms 0.067
_refine_ls_extinction_method none
_refine_ls_goodness_of_fit_ref 1.023
_refine_ls_hydrogen_treatment refall
_refine_ls_matrix_type full
_refine_ls_number_parameters 299
_refine_ls_number_reflns 4279
_refine_ls_number_restraints 0
_refine_ls_restrained_S_all 1.023
_refine_ls_R_factor_all 0.0269
_refine_ls_R_factor_gt 0.0214
_refine_ls_shift/su_max 0.002
_refine_ls_shift/su_mean 0.000
_refine_ls_structure_factor_coef Fsqd
_refine_ls_weighting_details 'w=1/[\s^2^(Fo^2^)+(0.0218P)^2^+1.2406P] where P=(Fo^2^+2Fc^2^)/3'
_refine_ls_weighting_scheme calc
_refine_ls_wR_factor_gt 0.0473
_refine_ls_wR_factor_ref 0.0490
_reflns_Friedel_coverage 0.000
_reflns_number_gt 3773
_reflns_number_total 4279
_reflns_threshold_expression 'I > 2\s(I)'
_cod_data_source_file c4sc03939d2.cif
_cod_data_source_block mo_vic1430_0m
_cod_depositor_comments 'Adding full bibliography for 1518666--1518671.cif.'
_cod_database_code 1518666
_shelx_space_group_comment
;
The symmetry employed for this shelxl refinement is uniquely defined
by the following loop, which should always be used as a source of
symmetry information in preference to the above space-group names.
They are only intended as comments.
;
_shelx_estimated_absorpt_t_max 0.788
_shelx_estimated_absorpt_t_min 0.690
_olex2_refinement_description
;
;
_shelx_shelxl_version_number 2014/7
_olex2_submission_special_instructions 'No special instructions were received'

loop_
_space_group_symop_operation_xyz
'x, y, z'
'-x+1/2, y+1/2, -z+1/2'
'-x, -y, -z'
'x-1/2, -y-1/2, z-1/2'

loop_
_atom_site_label
_atom_site_type_symbol
_atom_site_fract_x
_atom_site_fract_y
_atom_site_fract_z
_atom_site_U_iso_or_equiv
_atom_site_adp_type
_atom_site_occupancy
_atom_site_site_symmetry_order
_atom_site_calc_flag
Sb1 Sb 0.63758(2) 0.42233(2) 0.41534(2) 0.02317(5) Uani 1 1 d
S002 S 0.82014(4) 0.69598(6) 0.46851(4) 0.02717(12) Uani 1 1 d
S003 S 0.57740(4) 0.29956(7) 0.62165(4) 0.02860(12) Uani 1 1 d
P2 P 0.74728(4) 0.20012(6) 0.40417(4) 0.02414(12) Uani 1 1 d
P3 P 0.52513(4) 0.23696(7) 0.32442(4) 0.02482(12) Uani 1 1 d
F4 F 0.66338(10) 0.47432(16) 0.29449(9) 0.0367(3) Uani 1 1 d
F007 F 0.94040(12) 0.83433(19) 0.58447(12) 0.0592(5) Uani 1 1 d
F008 F 0.71836(12) 0.16241(19) 0.71257(11) 0.0563(5) Uani 1 1 d
F009 F 0.67645(12) 0.3656(2) 0.77455(10) 0.0525(4) Uani 1 1 d
O5 O 0.60516(11) 0.23617(18) 0.53912(10) 0.0323(4) Uani 1 1 d
F00B F 0.75098(11) 0.3775(2) 0.66002(12) 0.0518(4) Uani 1 1 d
O7 O 0.55377(12) 0.45635(19) 0.61356(11) 0.0378(4) Uani 1 1 d
O6 O 0.81035(12) 0.5376(2) 0.44577(13) 0.0415(4) Uani 1 1 d
O8 O 0.74778(12) 0.7556(2) 0.51429(13) 0.0423(4) Uani 1 1 d
O9 O 0.84678(13) 0.7887(2) 0.39803(12) 0.0454(5) Uani 1 1 d
F00G F 0.99670(11) 0.6520(2) 0.51456(15) 0.0683(6) Uani 1 1 d
F00H F 0.91334(15) 0.6071(2) 0.61963(13) 0.0741(6) Uani 1 1 d
O00I O 0.51671(13) 0.2063(2) 0.66452(13) 0.0504(5) Uani 1 1 d
C15 C 0.59864(16) 0.0873(3) 0.29045(16) 0.0280(5) Uani 1 1 d
C12 C 0.67460(17) 0.0413(3) 0.36485(17) 0.0290(5) Uani 1 1 d
C11 C 0.82233(18) 0.2444(3) 0.32150(18) 0.0333(5) Uani 1 1 d
C00M C 0.68652(18) 0.3013(3) 0.69661(17) 0.0361(6) Uani 1 1 d
C14 C 0.4696(2) 0.3169(3) 0.22119(18) 0.0369(6) Uani 1 1 d
C10 C 0.8175(2) 0.1467(3) 0.50577(18) 0.0355(6) Uani 1 1 d
C00P C 0.92265(19) 0.6969(3) 0.5515(2) 0.0428(6) Uani 1 1 d
C13 C 0.43657(19) 0.1580(3) 0.3840(2) 0.0366(6) Uani 1 1 d
H15A H 0.6249(16) 0.130(3) 0.2388(16) 0.029(6) Uiso 1 1 d
H15B H 0.5581(17) 0.007(3) 0.2718(16) 0.031(6) Uiso 1 1 d
H12A H 0.6518(16) 0.000(3) 0.4170(16) 0.031(7) Uiso 1 1 d
H12B H 0.7146(17) -0.038(3) 0.3447(16) 0.034(7) Uiso 1 1 d
H10A H 0.781(2) 0.105(3) 0.5425(19) 0.044(8) Uiso 1 1 d
H10B H 0.8492(18) 0.227(3) 0.5272(18) 0.035(7) Uiso 1 1 d
H10C H 0.859(2) 0.079(3) 0.4898(19) 0.045(8) Uiso 1 1 d
H11A H 0.7840(19) 0.256(3) 0.2641(19) 0.045(8) Uiso 1 1 d
H11B H 0.8568(19) 0.332(3) 0.3368(18) 0.045(8) Uiso 1 1 d
H11C H 0.863(2) 0.163(3) 0.3196(18) 0.048(8) Uiso 1 1 d
H14A H 0.513(2) 0.364(4) 0.189(2) 0.057(9) Uiso 1 1 d
H14B H 0.428(2) 0.389(4) 0.232(2) 0.053(9) Uiso 1 1 d
H14C H 0.435(2) 0.233(3) 0.187(2) 0.058(9) Uiso 1 1 d
H13A H 0.464(2) 0.110(3) 0.432(2) 0.044(8) Uiso 1 1 d
H13B H 0.3989(18) 0.231(3) 0.4029(17) 0.038(7) Uiso 1 1 d
H13C H 0.399(2) 0.095(3) 0.344(2) 0.051(9) Uiso 1 1 d

loop_
_atom_site_aniso_label
_atom_site_aniso_U_11
_atom_site_aniso_U_22
_atom_site_aniso_U_33
_atom_site_aniso_U_23
_atom_site_aniso_U_13
_atom_site_aniso_U_12
Sb1 0.02373(8) 0.01846(8) 0.02645(8) -0.00024(6) -0.00026(5) 0.00070(6)
S002 0.0230(3) 0.0266(3) 0.0318(3) -0.0040(2) 0.0028(2) 0.0001(2)
S003 0.0272(3) 0.0295(3) 0.0290(3) 0.0000(2) 0.0030(2) 0.0008(2)
P2 0.0226(3) 0.0228(3) 0.0263(3) -0.0016(2) -0.0001(2) 0.0017(2)
P3 0.0212(3) 0.0247(3) 0.0278(3) -0.0025(2) -0.0001(2) -0.0007(2)
F4 0.0399(8) 0.0360(8) 0.0335(7) 0.0119(6) 0.0023(6) -0.0050(6)
F007 0.0535(10) 0.0425(10) 0.0745(12) -0.0217(9) -0.0193(9) -0.0037(8)
F008 0.0647(11) 0.0436(10) 0.0558(10) 0.0058(8) -0.0115(8) 0.0228(8)
F009 0.0647(11) 0.0573(10) 0.0320(8) -0.0080(7) -0.0072(7) 0.0097(9)
O5 0.0373(9) 0.0305(9) 0.0286(8) -0.0020(7) 0.0027(7) 0.0028(7)
F00B 0.0326(8) 0.0565(10) 0.0652(11) -0.0053(8) 0.0022(7) -0.0073(8)
O7 0.0399(10) 0.0340(10) 0.0381(9) -0.0020(7) -0.0002(8) 0.0140(8)
O6 0.0308(9) 0.0323(9) 0.0594(12) -0.0156(9) -0.0026(8) -0.0025(7)
O8 0.0312(9) 0.0437(11) 0.0548(11) -0.0052(9) 0.0161(8) 0.0055(8)
O9 0.0516(12) 0.0467(11) 0.0406(10) 0.0080(9) 0.0160(9) 0.0024(9)
F00G 0.0267(8) 0.0573(11) 0.1178(16) -0.0218(11) -0.0033(9) 0.0079(8)
F00H 0.0972(16) 0.0597(12) 0.0559(11) 0.0157(9) -0.0270(11) -0.0012(11)
O00I 0.0469(11) 0.0537(12) 0.0539(12) 0.0005(10) 0.0189(9) -0.0160(10)
C15 0.0272(11) 0.0240(11) 0.0322(12) -0.0033(10) 0.0010(9) -0.0029(9)
C12 0.0290(12) 0.0213(11) 0.0361(13) 0.0004(10) 0.0012(10) 0.0005(9)
C11 0.0311(13) 0.0339(14) 0.0358(14) -0.0054(11) 0.0080(11) -0.0037(11)
C00M 0.0395(14) 0.0323(13) 0.0347(13) -0.0012(10) -0.0028(11) 0.0064(11)
C14 0.0338(14) 0.0428(16) 0.0317(13) -0.0032(12) -0.0051(11) 0.0048(13)
C10 0.0332(14) 0.0359(15) 0.0352(14) 0.0014(12) -0.0042(11) 0.0083(12)
C00P 0.0393(15) 0.0302(14) 0.0551(17) -0.0054(12) -0.0088(13) 0.0006(11)
C13 0.0289(13) 0.0379(15) 0.0438(15) -0.0047(13) 0.0072(12) -0.0064(12)

loop_
_atom_type_symbol
_atom_type_description
_atom_type_scat_dispersion_real
_atom_type_scat_dispersion_imag
_atom_type_scat_source
C C 0.0033 0.0016 'International Tables Vol C Tables 4.2.6.8 and 6.1.1.4'
H H 0.0000 0.0000 'International Tables Vol C Tables 4.2.6.8 and 6.1.1.4'
F F 0.0171 0.0103 'International Tables Vol C Tables 4.2.6.8 and 6.1.1.4'
O O 0.0106 0.0060 'International Tables Vol C Tables 4.2.6.8 and 6.1.1.4'
P P 0.1023 0.0942 'International Tables Vol C Tables 4.2.6.8 and 6.1.1.4'
S S 0.1246 0.1234 'International Tables Vol C Tables 4.2.6.8 and 6.1.1.4'
Sb Sb -0.5866 1.5461 'International Tables Vol C Tables 4.2.6.8 and 6.1.1.4'

loop_
_geom_angle_atom_site_label_1
_geom_angle_atom_site_label_2
_geom_angle_atom_site_label_3
_geom_angle
P2 Sb1 P3 80.082(18)
F4 Sb1 P2 85.92(4)
F4 Sb1 P3 81.02(4)
O6 S002 C00P 102.28(11)
O8 S002 O6 114.70(11)
O8 S002 O9 115.07(12)
O8 S002 C00P 104.89(13)
O9 S002 O6 114.44(12)
O9 S002 C00P 103.26(13)
O5 S003 C00M 102.40(11)
O7 S003 O5 113.04(10)
O7 S003 C00M 102.89(11)
O00I S003 O5 114.18(11)
O00I S003 O7 116.77(12)
O00I S003 C00M 105.38(12)
C12 P2 Sb1 106.44(8)
C11 P2 Sb1 108.18(9)
C11 P2 C12 108.96(12)
C10 P2 Sb1 116.25(10)
C10 P2 C12 108.31(13)
C10 P2 C11 108.53(14)
C15 P3 Sb1 105.21(8)
C14 P3 Sb1 112.65(10)
C14 P3 C15 105.29(12)
C13 P3 Sb1 115.48(10)
C13 P3 C15 109.48(13)
C13 P3 C14 108.18(14)
P3 C15 H15A 103.9(14)
P3 C15 H15B 105.8(15)
C12 C15 P3 112.80(16)
C12 C15 H15A 111.4(14)
C12 C15 H15B 112.4(15)
H15A C15 H15B 110(2)
P2 C12 H12A 106.3(15)
P2 C12 H12B 108.4(15)
C15 C12 P2 111.43(16)
C15 C12 H12A 114.1(14)
C15 C12 H12B 111.6(15)
H12A C12 H12B 105(2)
P2 C11 H11A 107.9(16)
P2 C11 H11B 111.4(16)
P2 C11 H11C 107.1(17)
H11A C11 H11B 111(2)
H11A C11 H11C 111(2)
H11B C11 H11C 109(2)
F008 C00M S003 110.97(18)
F009 C00M S003 111.32(18)
F009 C00M F008 108.5(2)
F009 C00M F00B 107.8(2)
F00B C00M S003 110.57(17)
F00B C00M F008 107.6(2)
P3 C14 H14A 110.9(19)
P3 C14 H14B 111.3(19)
P3 C14 H14C 106.5(17)
H14A C14 H14B 107(3)
H14A C14 H14C 113(2)
H14B C14 H14C 109(2)
P2 C10 H10A 108.9(19)
P2 C10 H10B 108.0(17)
P2 C10 H10C 106.1(18)
H10A C10 H10B 115(2)
H10A C10 H10C 111(3)
H10B C10 H10C 107(2)
F007 C00P S002 111.21(18)
F00G C00P S002 110.3(2)
F00G C00P F007 107.6(2)
F00H C00P S002 111.9(2)
F00H C00P F007 107.7(2)
F00H C00P F00G 107.9(2)
P3 C13 H13A 108.5(19)
P3 C13 H13B 111.4(16)
P3 C13 H13C 108.1(18)
H13A C13 H13B 109(2)
H13A C13 H13C 113(3)
H13B C13 H13C 107(2)

loop_
_geom_bond_atom_site_label_1
_geom_bond_atom_site_label_2
_geom_bond_distance
Sb1 P2 2.5575(6)
Sb1 P3 2.5846(6)
Sb1 F4 1.9516(13)
S002 O6 1.4537(18)
S002 O8 1.4272(17)
S002 O9 1.4320(18)
S002 C00P 1.814(3)
S003 O5 1.4620(16)
S003 O7 1.4389(18)
S003 O00I 1.4215(19)
S003 C00M 1.822(3)
P2 C12 1.817(2)
P2 C11 1.794(3)
P2 C10 1.786(3)
P3 C15 1.819(2)
P3 C14 1.799(3)
P3 C13 1.798(3)
F007 C00P 1.332(3)
F008 C00M 1.331(3)
F009 C00M 1.326(3)
F00B C00M 1.329(3)
F00G C00P 1.331(3)
F00H C00P 1.318(3)
C15 C12 1.521(3)
C15 H15A 0.98(2)
C15 H15B 0.94(3)
C12 H12A 0.96(2)
C12 H12B 0.98(3)
C11 H11A 0.97(3)
C11 H11B 0.94(3)
C11 H11C 0.94(3)
C14 H14A 0.94(3)
C14 H14B 0.92(3)
C14 H14C 1.01(3)
C10 H10A 0.89(3)
C10 H10B 0.89(3)
C10 H10C 0.90(3)
C13 H13A 0.88(3)
C13 H13B 0.92(3)
C13 H13C 0.95(3)

loop_
_geom_torsion_atom_site_label_1
_geom_torsion_atom_site_label_2
_geom_torsion_atom_site_label_3
_geom_torsion_atom_site_label_4
_geom_torsion
Sb1 P2 C12 C15 42.12(19)
Sb1 P3 C15 C12 41.44(18)
P3 C15 C12 P2 -57.1(2)
O5 S003 C00M F008 -63.3(2)
O5 S003 C00M F009 175.76(17)
O5 S003 C00M F00B 56.01(19)
O7 S003 C00M F008 179.22(18)
O7 S003 C00M F009 58.3(2)
O7 S003 C00M F00B -61.46(19)
O6 S002 C00P F007 -176.8(2)
O6 S002 C00P F00G 63.9(2)
O6 S002 C00P F00H -56.3(2)
O8 S002 C00P F007 -56.8(2)
O8 S002 C00P F00G -176.06(18)
O8 S002 C00P F00H 63.8(2)
O9 S002 C00P F007 64.1(2)
O9 S002 C00P F00G -55.2(2)
O9 S002 C00P F00H -175.4(2)
O00I S003 C00M F008 56.4(2)
O00I S003 C00M F009 -64.5(2)
O00I S003 C00M F00B 175.71(17)
C11 P2 C12 C15 -74.3(2)
C14 P3 C15 C12 160.66(18)
C10 P2 C12 C15 167.81(18)
C13 P3 C15 C12 -83.3(2)
